data_1559971
loop_
_publ_author_name
'Cingolani, Andrea'
'Gualandi, Isacco'
'Scavetta, Erika'
'Cesari, Cristiana'
'Zacchini, Stefano'
'Tonelli, Domenica'
'Zanotti, Valerio'
'Franchi, Paola'
'Lucarini, Marco'
'Sicilia, Emilia'
'Mazzone, Gloria'
'Nanni, Daniele'
'Mazzoni, Rita'

_publ_section_title
;
 Cyclopentadienone--NHC iron(0) complexes as low valent electrocatalysts
 for water oxidation
;
_journal_issue 4
_journal_name_full 'Catalysis Science &amp; Technology'
_journal_page_first 1407
_journal_page_last 1418
_journal_paper_doi 10.1039/D0CY02329A
_journal_volume 11
_journal_year 2021
_chemical_formula_sum 'C20 H30 Fe N2 O4 Si2'
_chemical_formula_weight 474.49
_space_group_crystal_system monoclinic
_space_group_IT_number 14
_space_group_name_Hall '-P 2yn'
_space_group_name_H-M_alt 'P 1 21/n 1'
_atom_sites_solution_hydrogens geom
_audit_creation_method SHELXL-2014/7
_audit_update_record
;
2020-07-24 deposited with the CCDC.	2021-01-05 downloaded from the CCDC.
;
_cell_angle_alpha 90
_cell_angle_beta 92.570(2)
_cell_angle_gamma 90
_cell_formula_units_Z 4
_cell_length_a 8.4055(6)
_cell_length_b 18.3319(12)
_cell_length_c 15.0466(10)
_cell_measurement_reflns_used 9815
_cell_measurement_temperature 100(2)
_cell_measurement_theta_max 31.242
_cell_measurement_theta_min 2.6025
_cell_volume 2316.2(3)
_computing_cell_refinement 'APEX3 (Bruker AXS, 2015)'
_computing_data_collection 'APEX3 (Bruker AXS, 2015)'
_computing_data_reduction 'SAINT (Bruker AXS, 2015)'
_computing_molecular_graphics 'ORTEPIII (Johnson, 1996)'
_computing_publication_material 'XCIF 2014/2 (Bruker AXS, 2014)'
_computing_structure_refinement 'SHELXL-2014/7 (Sheldrick, 2014)'
_computing_structure_solution 'SHELXT (Sheldrick, 2015)'
_diffrn_ambient_temperature 100(2)
_diffrn_measured_fraction_theta_full 0.996
_diffrn_measured_fraction_theta_max 0.985
_diffrn_measurement_device_type 'PHOTON100 area detector'
_diffrn_measurement_method 'phi and omega scans'
_diffrn_radiation_type MoK\a
_diffrn_radiation_wavelength 0.71073
_diffrn_reflns_av_R_equivalents 0.0488
_diffrn_reflns_av_unetI/netI 0.0417
_diffrn_reflns_Laue_measured_fraction_full 0.996
_diffrn_reflns_Laue_measured_fraction_max 0.985
_diffrn_reflns_limit_h_max 11
_diffrn_reflns_limit_h_min -11
_diffrn_reflns_limit_k_max 24
_diffrn_reflns_limit_k_min -24
_diffrn_reflns_limit_l_max 19
_diffrn_reflns_limit_l_min -19
_diffrn_reflns_number 28207
_diffrn_reflns_point_group_measured_fraction_full 0.996
_diffrn_reflns_point_group_measured_fraction_max 0.985
_diffrn_reflns_theta_full 25.242
_diffrn_reflns_theta_max 27.997
_diffrn_reflns_theta_min 1.752
_diffrn_source 'fine-focus sealed tube'
_exptl_absorpt_coefficient_mu 0.782
_exptl_absorpt_correction_T_max 0.7462
_exptl_absorpt_correction_T_min 0.6310
_exptl_absorpt_correction_type empirical
_exptl_absorpt_process_details
; 
 Data were corrected for Lorentz polarization and absorption
 effects (empirical absorption correction SADABS).
 R(int) =  0.1583 (selected reflections only, before parameter refinement)
 R(int) =  0.0682 (selected reflections only, after parameter refinement)
;
_exptl_crystal_colour yellow-orange
_exptl_crystal_density_diffrn 1.361
_exptl_crystal_description prism
_exptl_crystal_F_000 1000
_exptl_crystal_size_max 0.210
_exptl_crystal_size_mid 0.180
_exptl_crystal_size_min 0.150
_refine_diff_density_max 0.705
_refine_diff_density_min -0.549
_refine_diff_density_rms 0.104
_refine_ls_extinction_method none
_refine_ls_goodness_of_fit_ref 1.421
_refine_ls_hydrogen_treatment constr
_refine_ls_matrix_type full
_refine_ls_number_parameters 270
_refine_ls_number_reflns 5504
_refine_ls_number_restraints 0
_refine_ls_restrained_S_all 1.421
_refine_ls_R_factor_all 0.0838
_refine_ls_R_factor_gt 0.0751
_refine_ls_shift/su_max 0.001
_refine_ls_shift/su_mean 0.000
_refine_ls_structure_factor_coef Fsqd
_refine_ls_weighting_details 'w=1/[\s^2^(Fo^2^)+7.4456P] where P=(Fo^2^+2Fc^2^)/3'
_refine_ls_weighting_scheme calc
_refine_ls_wR_factor_gt 0.1296
_refine_ls_wR_factor_ref 0.1319
_reflns_Friedel_coverage 0.000
_reflns_number_gt 4943
_reflns_number_total 5504
_reflns_threshold_expression 'I > 2\s(I)'
_cod_data_source_file d0cy02329a2.cif
_cod_data_source_block p21n
_cod_depositor_comments 'Adding full bibliography for 1559971.cif.'
_cod_original_sg_symbol_H-M 'P 21/n'
_cod_database_code 1559971
_shelx_shelxl_version_number 2014/7
_shelx_space_group_comment
;
The symmetry employed for this shelxl refinement is uniquely defined
by the following loop, which should always be used as a source of
symmetry information in preference to the above space-group names.
They are only intended as comments.
;
_shelx_estimated_absorpt_t_min 0.853
_shelx_estimated_absorpt_t_max 0.892

loop_
_space_group_symop_operation_xyz
'x, y, z'
'-x+1/2, y+1/2, -z+1/2'
'-x, -y, -z'
'x-1/2, -y-1/2, z-1/2'

loop_
_atom_site_label
_atom_site_type_symbol
_atom_site_fract_x
_atom_site_fract_y
_atom_site_fract_z
_atom_site_U_iso_or_equiv
_atom_site_adp_type
_atom_site_occupancy
_atom_site_site_symmetry_order
_atom_site_calc_flag
_atom_site_refinement_flags_posn
_atom_site_refinement_flags_adp
_atom_site_refinement_flags_occupancy
_atom_site_disorder_assembly
_atom_site_disorder_group
Fe1 Fe 0.69450(5) 0.67422(3) 0.63817(3) 0.00813(12) Uani 1 1 d . . . . .
C1 C 0.7482(4) 0.5840(2) 0.6111(2) 0.0122(7) Uani 1 1 d . . . . .
C2 C 0.7647(4) 0.6699(2) 0.7513(2) 0.0158(7) Uani 1 1 d . . . . .
C3 C 0.4752(4) 0.73419(19) 0.7007(2) 0.0128(7) Uani 1 1 d . . . . .
O1 O 0.7801(3) 0.52538(15) 0.59291(18) 0.0226(6) Uani 1 1 d . . . . .
O2 O 0.7960(3) 0.66331(18) 0.82588(17) 0.0268(7) Uani 1 1 d . . . . .
O3 O 0.4416(3) 0.75740(14) 0.77500(17) 0.0180(6) Uani 1 1 d . . . . .
O4 O 0.4869(3) 0.66700(15) 0.42032(16) 0.0193(6) Uani 1 1 d . . . . .
C4 C 0.4504(4) 0.65830(19) 0.6677(2) 0.0114(7) Uani 1 1 d . . . . .
C5 C 0.4727(4) 0.66198(18) 0.5741(2) 0.0099(6) Uani 1 1 d . . . . .
C6 C 0.5380(4) 0.73020(19) 0.5524(2) 0.0112(7) Uani 1 1 d . . . . .
C7 C 0.5572(4) 0.77452(19) 0.6302(2) 0.0112(7) Uani 1 1 d . . . . .
C8 C 0.4271(4) 0.6220(2) 0.4903(2) 0.0144(7) Uani 1 1 d . . . . .
H8A H 0.4765 0.5730 0.4901 0.017 Uiso 1 1 calc R U . . .
H8B H 0.3100 0.6166 0.4832 0.017 Uiso 1 1 calc R U . . .
C9 C 0.5371(5) 0.7379(2) 0.4533(2) 0.0158(7) Uani 1 1 d . . . . .
H9A H 0.4614 0.7763 0.4325 0.019 Uiso 1 1 calc R U . . .
H9B H 0.6446 0.7502 0.4335 0.019 Uiso 1 1 calc R U . . .
Si1 Si 0.60025(12) 0.87448(5) 0.63095(7) 0.0144(2) Uani 1 1 d . . . . .
C10 C 0.7440(5) 0.8970(2) 0.5442(3) 0.0210(8) Uani 1 1 d . . . . .
H10A H 0.7630 0.9498 0.5439 0.032 Uiso 1 1 calc R U . . .
H10B H 0.6999 0.8817 0.4858 0.032 Uiso 1 1 calc R U . . .
H10C H 0.8447 0.8715 0.5575 0.032 Uiso 1 1 calc R U . . .
C11 C 0.6670(5) 0.9087(2) 0.7431(3) 0.0252(9) Uani 1 1 d . . . . .
H11A H 0.5803 0.9033 0.7840 0.038 Uiso 1 1 calc R U . . .
H11B H 0.6963 0.9603 0.7389 0.038 Uiso 1 1 calc R U . . .
H11C H 0.7595 0.8805 0.7653 0.038 Uiso 1 1 calc R U . . .
C12 C 0.4101(5) 0.9226(2) 0.5977(3) 0.0272(9) Uani 1 1 d . . . . .
H12A H 0.3304 0.9128 0.6418 0.041 Uiso 1 1 calc R U . . .
H12B H 0.3708 0.9050 0.5393 0.041 Uiso 1 1 calc R U . . .
H12C H 0.4296 0.9752 0.5947 0.041 Uiso 1 1 calc R U . . .
Si2 Si 0.36134(11) 0.58328(5) 0.73302(6) 0.0123(2) Uani 1 1 d . . . . .
C13 C 0.3608(6) 0.4982(2) 0.6656(3) 0.0271(9) Uani 1 1 d . . . . .
H13A H 0.3051 0.4596 0.6969 0.041 Uiso 1 1 calc R U . . .
H13B H 0.4707 0.4829 0.6568 0.041 Uiso 1 1 calc R U . . .
H13C H 0.3063 0.5071 0.6077 0.041 Uiso 1 1 calc R U . . .
C14 C 0.4734(5) 0.5667(2) 0.8403(3) 0.0216(8) Uani 1 1 d . . . . .
H14A H 0.4824 0.6124 0.8740 0.032 Uiso 1 1 calc R U . . .
H14B H 0.5801 0.5485 0.8287 0.032 Uiso 1 1 calc R U . . .
H14C H 0.4168 0.5304 0.8749 0.032 Uiso 1 1 calc R U . . .
C15 C 0.1528(5) 0.6092(3) 0.7552(3) 0.0288(10) Uani 1 1 d . . . . .
H15A H 0.1006 0.5689 0.7852 0.043 Uiso 1 1 calc R U . . .
H15B H 0.0946 0.6200 0.6988 0.043 Uiso 1 1 calc R U . . .
H15C H 0.1532 0.6526 0.7934 0.043 Uiso 1 1 calc R U . . .
N1 N 1.0017(4) 0.75818(17) 0.6158(2) 0.0146(6) Uani 1 1 d . . . . .
N2 N 0.9372(3) 0.69515(16) 0.50007(19) 0.0126(6) Uani 1 1 d . . . . .
C21 C 0.8875(4) 0.71154(19) 0.5830(2) 0.0102(6) Uani 1 1 d . . . . .
C22 C 1.1160(4) 0.7710(2) 0.5543(3) 0.0189(8) Uani 1 1 d . . . . .
H22 H 1.2066 0.8017 0.5622 0.023 Uiso 1 1 calc R U . . .
C23 C 1.0752(4) 0.7322(2) 0.4818(3) 0.0177(8) Uani 1 1 d . . . . .
H23 H 1.1302 0.7304 0.4280 0.021 Uiso 1 1 calc R U . . .
C24 C 1.0104(5) 0.7939(2) 0.7026(3) 0.0201(8) Uani 1 1 d . . . . .
H24A H 0.9161 0.7812 0.7353 0.030 Uiso 1 1 calc R U . . .
H24B H 1.0146 0.8469 0.6944 0.030 Uiso 1 1 calc R U . . .
H24C H 1.1064 0.7777 0.7363 0.030 Uiso 1 1 calc R U . . .
C25 C 0.8692(5) 0.6409(2) 0.4379(2) 0.0156(7) Uani 1 1 d . . . . .
H25A H 0.9267 0.5947 0.4459 0.023 Uiso 1 1 calc R U . . .
H25B H 0.8789 0.6582 0.3768 0.023 Uiso 1 1 calc R U . . .
H25C H 0.7565 0.6335 0.4495 0.023 Uiso 1 1 calc R U . . .

loop_
_atom_site_aniso_label
_atom_site_aniso_U_11
_atom_site_aniso_U_22
_atom_site_aniso_U_33
_atom_site_aniso_U_23
_atom_site_aniso_U_13
_atom_site_aniso_U_12
Fe1 0.0071(2) 0.0110(2) 0.0065(2) -0.00075(18) 0.00186(16) -0.00090(18)
C1 0.0129(16) 0.0167(18) 0.0074(15) 0.0044(13) 0.0044(12) -0.0027(14)
C2 0.0079(15) 0.0226(19) 0.0171(17) -0.0021(15) 0.0048(13) -0.0041(14)
C3 0.0100(16) 0.0135(17) 0.0148(16) -0.0001(13) 0.0007(13) 0.0013(13)
O1 0.0328(16) 0.0137(14) 0.0217(14) 0.0029(11) 0.0051(12) 0.0048(12)
O2 0.0193(14) 0.050(2) 0.0108(13) 0.0007(13) -0.0014(10) -0.0106(13)
O3 0.0222(14) 0.0182(14) 0.0142(12) -0.0062(10) 0.0095(10) -0.0011(11)
O4 0.0263(14) 0.0210(14) 0.0104(12) -0.0027(10) -0.0014(10) -0.0059(11)
C4 0.0096(15) 0.0137(17) 0.0112(16) -0.0022(13) 0.0028(12) 0.0007(13)
C5 0.0073(14) 0.0104(17) 0.0122(16) -0.0017(12) 0.0009(12) 0.0021(12)
C6 0.0080(15) 0.0138(17) 0.0119(16) 0.0003(13) 0.0010(12) 0.0026(13)
C7 0.0092(15) 0.0120(17) 0.0128(16) -0.0023(13) 0.0041(12) -0.0008(12)
C8 0.0154(17) 0.0143(17) 0.0134(17) -0.0019(13) -0.0019(13) -0.0023(14)
C9 0.0209(18) 0.0131(17) 0.0129(16) 0.0001(13) -0.0028(14) -0.0007(14)
Si1 0.0165(5) 0.0102(5) 0.0170(5) -0.0032(4) 0.0052(4) -0.0020(4)
C10 0.025(2) 0.0167(19) 0.022(2) 0.0018(15) 0.0075(16) -0.0019(16)
C11 0.030(2) 0.020(2) 0.026(2) -0.0104(16) 0.0058(17) -0.0075(17)
C12 0.023(2) 0.0123(19) 0.047(3) -0.0004(18) 0.0038(19) 0.0036(16)
Si2 0.0114(5) 0.0118(5) 0.0140(5) -0.0006(4) 0.0048(4) -0.0018(4)
C13 0.045(3) 0.015(2) 0.022(2) -0.0059(16) 0.0091(18) -0.0093(18)
C14 0.022(2) 0.025(2) 0.0182(19) 0.0054(16) 0.0031(15) -0.0045(16)
C15 0.0139(19) 0.033(2) 0.040(3) 0.015(2) 0.0109(17) 0.0010(17)
N1 0.0124(14) 0.0157(15) 0.0155(15) -0.0006(12) -0.0001(11) -0.0027(12)
N2 0.0112(14) 0.0134(15) 0.0135(14) 0.0016(11) 0.0046(11) -0.0013(11)
C21 0.0086(15) 0.0107(16) 0.0115(15) 0.0004(12) 0.0009(12) 0.0008(12)
C22 0.0094(16) 0.022(2) 0.026(2) 0.0021(16) 0.0037(14) -0.0034(14)
C23 0.0118(17) 0.0213(19) 0.0207(19) 0.0045(15) 0.0088(14) -0.0002(14)
C24 0.0173(18) 0.024(2) 0.0188(18) -0.0072(16) -0.0014(15) -0.0046(16)
C25 0.0225(19) 0.0141(18) 0.0105(16) -0.0011(13) 0.0055(14) -0.0011(14)

loop_
_atom_type_symbol
_atom_type_description
_atom_type_scat_dispersion_real
_atom_type_scat_dispersion_imag
_atom_type_scat_source
C C 0.0033 0.0016 'International Tables Vol C Tables 4.2.6.8 and 6.1.1.4'
H H 0.0000 0.0000 'International Tables Vol C Tables 4.2.6.8 and 6.1.1.4'
N N 0.0061 0.0033 'International Tables Vol C Tables 4.2.6.8 and 6.1.1.4'
O O 0.0106 0.0060 'International Tables Vol C Tables 4.2.6.8 and 6.1.1.4'
Fe Fe 0.3463 0.8444 'International Tables Vol C Tables 4.2.6.8 and 6.1.1.4'
Si Si 0.0817 0.0704 'International Tables Vol C Tables 4.2.6.8 and 6.1.1.4'

loop_
_geom_angle_atom_site_label_1
_geom_angle_atom_site_label_2
_geom_angle_atom_site_label_3
_geom_angle
_geom_angle_site_symmetry_1
_geom_angle_site_symmetry_3
_geom_angle_publ_flag
C1 Fe1 C2 95.85(17) . . ?
C1 Fe1 C21 90.22(15) . . ?
C2 Fe1 C21 100.05(15) . . ?
C1 Fe1 C5 91.44(15) . . ?
C2 Fe1 C5 133.91(14) . . ?
C21 Fe1 C5 125.44(13) . . ?
C1 Fe1 C6 118.75(15) . . ?
C2 Fe1 C6 142.41(15) . . ?
C21 Fe1 C6 94.40(13) . . ?
C5 Fe1 C6 39.77(13) . . ?
C1 Fe1 C4 100.24(14) . . ?
C2 Fe1 C4 94.31(14) . . ?
C21 Fe1 C4 161.30(13) . . ?
C5 Fe1 C4 39.70(12) . . ?
C6 Fe1 C4 67.00(13) . . ?
C1 Fe1 C7 157.00(15) . . ?
C2 Fe1 C7 104.11(15) . . ?
C21 Fe1 C7 97.33(13) . . ?
C5 Fe1 C7 66.49(13) . . ?
C6 Fe1 C7 39.24(13) . . ?
C4 Fe1 C7 67.34(13) . . ?
C1 Fe1 C3 137.33(14) . . ?
C2 Fe1 C3 82.63(14) . . ?
C21 Fe1 C3 132.20(13) . . ?
C5 Fe1 C3 62.40(12) . . ?
C6 Fe1 C3 62.35(12) . . ?
C4 Fe1 C3 38.05(12) . . ?
C7 Fe1 C3 37.86(12) . . ?
O1 C1 Fe1 178.7(3) . . ?
O2 C2 Fe1 173.0(3) . . ?
O3 C3 C7 127.1(3) . . ?
O3 C3 C4 125.9(3) . . ?
C7 C3 C4 106.8(3) . . ?
O3 C3 Fe1 136.7(3) . . ?
C7 C3 Fe1 63.58(18) . . ?
C4 C3 Fe1 62.31(17) . . ?
C8 O4 C9 111.6(3) . . ?
C5 C4 C3 105.2(3) . . ?
C5 C4 Si2 128.8(3) . . ?
C3 C4 Si2 124.5(2) . . ?
C5 C4 Fe1 67.65(18) . . ?
C3 C4 Fe1 79.64(19) . . ?
Si2 C4 Fe1 128.40(18) . . ?
C6 C5 C4 109.9(3) . . ?
C6 C5 C8 109.1(3) . . ?
C4 C5 C8 140.2(3) . . ?
C6 C5 Fe1 70.15(19) . . ?
C4 C5 Fe1 72.65(19) . . ?
C8 C5 Fe1 129.6(2) . . ?
C5 C6 C7 110.2(3) . . ?
C5 C6 C9 109.2(3) . . ?
C7 C6 C9 139.3(3) . . ?
C5 C6 Fe1 70.09(19) . . ?
C7 C6 Fe1 74.1(2) . . ?
C9 C6 Fe1 129.9(2) . . ?
C6 C7 C3 105.2(3) . . ?
C6 C7 Si1 125.3(3) . . ?
C3 C7 Si1 125.4(2) . . ?
C6 C7 Fe1 66.68(19) . . ?
C3 C7 Fe1 78.6(2) . . ?
Si1 C7 Fe1 136.75(18) . . ?
O4 C8 C5 104.5(3) . . ?
O4 C8 H8A 110.9 . . ?
C5 C8 H8A 110.9 . . ?
O4 C8 H8B 110.9 . . ?
C5 C8 H8B 110.9 . . ?
H8A C8 H8B 108.9 . . ?
O4 C9 C6 104.2(3) . . ?
O4 C9 H9A 110.9 . . ?
C6 C9 H9A 110.9 . . ?
O4 C9 H9B 110.9 . . ?
C6 C9 H9B 110.9 . . ?
H9A C9 H9B 108.9 . . ?
C11 Si1 C10 112.40(19) . . ?
C11 Si1 C7 112.73(18) . . ?
C10 Si1 C7 110.15(16) . . ?
C11 Si1 C12 107.6(2) . . ?
C10 Si1 C12 106.3(2) . . ?
C7 Si1 C12 107.33(17) . . ?
Si1 C10 H10A 109.5 . . ?
Si1 C10 H10B 109.5 . . ?
H10A C10 H10B 109.5 . . ?
Si1 C10 H10C 109.5 . . ?
H10A C10 H10C 109.5 . . ?
H10B C10 H10C 109.5 . . ?
Si1 C11 H11A 109.5 . . ?
Si1 C11 H11B 109.5 . . ?
H11A C11 H11B 109.5 . . ?
Si1 C11 H11C 109.5 . . ?
H11A C11 H11C 109.5 . . ?
H11B C11 H11C 109.5 . . ?
Si1 C12 H12A 109.5 . . ?
Si1 C12 H12B 109.5 . . ?
H12A C12 H12B 109.5 . . ?
Si1 C12 H12C 109.5 . . ?
H12A C12 H12C 109.5 . . ?
H12B C12 H12C 109.5 . . ?
C14 Si2 C13 109.0(2) . . ?
C14 Si2 C15 109.3(2) . . ?
C13 Si2 C15 109.5(2) . . ?
C14 Si2 C4 112.25(17) . . ?
C13 Si2 C4 108.80(17) . . ?
C15 Si2 C4 108.02(17) . . ?
Si2 C13 H13A 109.5 . . ?
Si2 C13 H13B 109.5 . . ?
H13A C13 H13B 109.5 . . ?
Si2 C13 H13C 109.5 . . ?
H13A C13 H13C 109.5 . . ?
H13B C13 H13C 109.5 . . ?
Si2 C14 H14A 109.5 . . ?
Si2 C14 H14B 109.5 . . ?
H14A C14 H14B 109.5 . . ?
Si2 C14 H14C 109.5 . . ?
H14A C14 H14C 109.5 . . ?
H14B C14 H14C 109.5 . . ?
Si2 C15 H15A 109.5 . . ?
Si2 C15 H15B 109.5 . . ?
H15A C15 H15B 109.5 . . ?
Si2 C15 H15C 109.5 . . ?
H15A C15 H15C 109.5 . . ?
H15B C15 H15C 109.5 . . ?
C21 N1 C22 111.3(3) . . ?
C21 N1 C24 127.8(3) . . ?
C22 N1 C24 120.9(3) . . ?
C21 N2 C23 111.5(3) . . ?
C21 N2 C25 127.3(3) . . ?
C23 N2 C25 120.9(3) . . ?
N1 C21 N2 103.3(3) . . ?
N1 C21 Fe1 130.0(2) . . ?
N2 C21 Fe1 126.7(2) . . ?
C23 C22 N1 107.2(3) . . ?
C23 C22 H22 126.4 . . ?
N1 C22 H22 126.4 . . ?
C22 C23 N2 106.7(3) . . ?
C22 C23 H23 126.7 . . ?
N2 C23 H23 126.7 . . ?
N1 C24 H24A 109.5 . . ?
N1 C24 H24B 109.5 . . ?
H24A C24 H24B 109.5 . . ?
N1 C24 H24C 109.5 . . ?
H24A C24 H24C 109.5 . . ?
H24B C24 H24C 109.5 . . ?
N2 C25 H25A 109.5 . . ?
N2 C25 H25B 109.5 . . ?
H25A C25 H25B 109.5 . . ?
N2 C25 H25C 109.5 . . ?
H25A C25 H25C 109.5 . . ?
H25B C25 H25C 109.5 . . ?

loop_
_geom_bond_atom_site_label_1
_geom_bond_atom_site_label_2
_geom_bond_distance
_geom_bond_site_symmetry_2
_geom_bond_publ_flag
Fe1 C1 1.766(4) . ?
Fe1 C2 1.778(4) . ?
Fe1 C21 1.978(3) . ?
Fe1 C5 2.072(3) . ?
Fe1 C6 2.073(3) . ?
Fe1 C4 2.139(3) . ?
Fe1 C7 2.171(3) . ?
Fe1 C3 2.376(3) . ?
C1 O1 1.144(4) . ?
C2 O2 1.147(4) . ?
C3 O3 1.241(4) . ?
C3 C7 1.488(5) . ?
C3 C4 1.489(5) . ?
O4 C8 1.445(4) . ?
O4 C9 1.447(4) . ?
C4 C5 1.431(5) . ?
C4 Si2 1.866(4) . ?
C5 C6 1.410(5) . ?
C5 C8 1.494(5) . ?
C6 C7 1.428(5) . ?
C6 C9 1.496(5) . ?
C7 Si1 1.868(4) . ?
C8 H8A 0.9900 . ?
C8 H8B 0.9900 . ?
C9 H9A 0.9900 . ?
C9 H9B 0.9900 . ?
Si1 C11 1.863(4) . ?
Si1 C10 1.864(4) . ?
Si1 C12 1.874(4) . ?
C10 H10A 0.9800 . ?
C10 H10B 0.9800 . ?
C10 H10C 0.9800 . ?
C11 H11A 0.9800 . ?
C11 H11B 0.9800 . ?
C11 H11C 0.9800 . ?
C12 H12A 0.9800 . ?
C12 H12B 0.9800 . ?
C12 H12C 0.9800 . ?
Si2 C14 1.858(4) . ?
Si2 C13 1.861(4) . ?
Si2 C15 1.861(4) . ?
C13 H13A 0.9800 . ?
C13 H13B 0.9800 . ?
C13 H13C 0.9800 . ?
C14 H14A 0.9800 . ?
C14 H14B 0.9800 . ?
C14 H14C 0.9800 . ?
C15 H15A 0.9800 . ?
C15 H15B 0.9800 . ?
C15 H15C 0.9800 . ?
N1 C21 1.362(4) . ?
N1 C22 1.384(5) . ?
N1 C24 1.459(5) . ?
N2 C21 1.366(4) . ?
N2 C23 1.382(4) . ?
N2 C25 1.464(5) . ?
C22 C23 1.335(6) . ?
C22 H22 0.9500 . ?
C23 H23 0.9500 . ?
C24 H24A 0.9800 . ?
C24 H24B 0.9800 . ?
C24 H24C 0.9800 . ?
C25 H25A 0.9800 . ?
C25 H25B 0.9800 . ?
C25 H25C 0.9800 . ?
